data_1508727
loop_
_publ_author_name
'Samanta, Rajarshi'
'Bauer, Jonathan O.'
'Strohmann, Carsten'
'Antonchick, Andrey P.'

_publ_section_title
;
 Organocatalytic, oxidative, intermolecular amination and hydrazination of
 simple arenes at ambient temperature.
;
_journal_issue 21
_journal_name_full 'Organic letters'
_journal_page_first 5518
_journal_page_last 5521
_journal_paper_doi 10.1021/ol302607y
_journal_volume 14
_journal_year 2012
_chemical_formula_sum 'C25 H16 N2 O5'
_chemical_formula_weight 424.40
_chemical_name_systematic
; 
 ? 
;
_space_group_IT_number 14
_symmetry_space_group_name_Hall '-P 2ybc'
_symmetry_space_group_name_H-M 'P 1 21/c 1'
_atom_sites_solution_hydrogens geom
_atom_sites_solution_primary direct
_atom_sites_solution_secondary difmap
_audit_creation_method SHELXL-97
_cell_angle_alpha 90.00
_cell_angle_beta 92.052(5)
_cell_angle_gamma 90.00
_cell_formula_units_Z 4
_cell_length_a 12.7844(6)
_cell_length_b 12.8542(5)
_cell_length_c 11.9648(6)
_cell_measurement_temperature 173(2)
_cell_volume 1964.95(16)
_computing_structure_refinement 'SHELXL-97 (Sheldrick, 1997)'
_computing_structure_solution 'SHELXS-97 (Sheldrick, 1990)'
_diffrn_ambient_temperature 173(2)
_diffrn_measured_fraction_theta_full 0.997
_diffrn_measured_fraction_theta_max 0.997
_diffrn_radiation_monochromator graphite
_diffrn_radiation_source 'fine-focus sealed tube'
_diffrn_radiation_type MoK\a
_diffrn_radiation_wavelength 0.71073
_diffrn_reflns_av_R_equivalents 0.0360
_diffrn_reflns_av_sigmaI/netI 0.0572
_diffrn_reflns_limit_h_max 15
_diffrn_reflns_limit_h_min -16
_diffrn_reflns_limit_k_max 16
_diffrn_reflns_limit_k_min -16
_diffrn_reflns_limit_l_max 14
_diffrn_reflns_limit_l_min -15
_diffrn_reflns_number 16750
_diffrn_reflns_theta_full 27.00
_diffrn_reflns_theta_max 27.00
_diffrn_reflns_theta_min 2.25
_exptl_absorpt_coefficient_mu 0.102
_exptl_absorpt_correction_T_max 0.9800
_exptl_absorpt_correction_T_min 0.9605
_exptl_crystal_density_diffrn 1.435
_exptl_crystal_density_method 'not measured'
_exptl_crystal_F_000 880
_exptl_crystal_size_max 0.40
_exptl_crystal_size_mid 0.20
_exptl_crystal_size_min 0.20
_refine_diff_density_max 0.183
_refine_diff_density_min -0.243
_refine_diff_density_rms 0.039
_refine_ls_extinction_method none
_refine_ls_goodness_of_fit_ref 1.000
_refine_ls_hydrogen_treatment mixed
_refine_ls_matrix_type full
_refine_ls_number_parameters 290
_refine_ls_number_reflns 4282
_refine_ls_number_restraints 0
_refine_ls_restrained_S_all 1.000
_refine_ls_R_factor_all 0.0645
_refine_ls_R_factor_gt 0.0354
_refine_ls_shift/su_max 0.000
_refine_ls_shift/su_mean 0.000
_refine_ls_structure_factor_coef Fsqd
_refine_ls_weighting_details 'calc w=1/[\s^2^(Fo^2^)+(0.0251P)^2^+0.0000P] where P=(Fo^2^+2Fc^2^)/3'
_refine_ls_weighting_scheme calc
_refine_ls_wR_factor_gt 0.0631
_refine_ls_wR_factor_ref 0.0657
_reflns_number_gt 2734
_reflns_number_total 4282
_reflns_threshold_expression >2sigma(I)
_cod_data_source_file ol302607y_si_002.cif
_cod_data_source_block 2064
_cod_database_code 1508727

loop_
_symmetry_equiv_pos_as_xyz
'x, y, z'
'-x, y+1/2, -z+1/2'
'-x, -y, -z'
'x, -y-1/2, z-1/2'

loop_
_atom_site_label
_atom_site_type_symbol
_atom_site_fract_x
_atom_site_fract_y
_atom_site_fract_z
_atom_site_U_iso_or_equiv
_atom_site_adp_type
_atom_site_occupancy
_atom_site_symmetry_multiplicity
_atom_site_calc_flag
_atom_site_refinement_flags
C1 C 0.66207(11) 0.04104(10) 0.77698(12) 0.0214(3) Uani 1 1 d .
C2 C 0.56708(11) 0.09851(9) 0.80240(12) 0.0203(3) Uani 1 1 d .
C3 C 0.52983(12) 0.10195(10) 0.91072(12) 0.0249(3) Uani 1 1 d .
H3 H 0.5694 0.0709 0.9706 0.030 Uiso 1 1 calc R
C4 C 0.43640(12) 0.14988(10) 0.93132(12) 0.0280(4) Uani 1 1 d .
H4 H 0.4119 0.1530 1.0053 0.034 Uiso 1 1 calc R
C5 C 0.37798(12) 0.19384(10) 0.84305(12) 0.0277(4) Uani 1 1 d .
H5 H 0.3126 0.2254 0.8572 0.033 Uiso 1 1 calc R
C6 C 0.41295(11) 0.19255(10) 0.73626(12) 0.0240(3) Uani 1 1 d .
H6 H 0.3729 0.2232 0.6765 0.029 Uiso 1 1 calc R
C7 C 0.50839(11) 0.14537(10) 0.71757(12) 0.0205(3) Uani 1 1 d .
C8 C 0.63426(11) 0.10415(10) 0.58494(12) 0.0202(3) Uani 1 1 d .
C9 C 0.68984(10) 0.04626(9) 0.66082(11) 0.0184(3) Uani 1 1 d .
C10 C 0.65767(11) 0.12236(9) 0.46671(12) 0.0215(3) Uani 1 1 d .
C11 C 0.58000(12) 0.10882(9) 0.38487(12) 0.0257(4) Uani 1 1 d .
H11 H 0.5117 0.0886 0.4047 0.031 Uiso 1 1 calc R
C12 C 0.60206(14) 0.12480(10) 0.27400(13) 0.0326(4) Uani 1 1 d .
H12 H 0.5493 0.1129 0.2175 0.039 Uiso 1 1 calc R
C13 C 0.69963(14) 0.15771(11) 0.24483(13) 0.0373(4) Uani 1 1 d .
H13 H 0.7139 0.1695 0.1685 0.045 Uiso 1 1 calc R
C14 C 0.77685(13) 0.17354(11) 0.32647(13) 0.0382(4) Uani 1 1 d .
H14 H 0.8441 0.1970 0.3064 0.046 Uiso 1 1 calc R
C15 C 0.75654(12) 0.15533(11) 0.43778(13) 0.0307(4) Uani 1 1 d .
H15 H 0.8100 0.1653 0.4940 0.037 Uiso 1 1 calc R
C16 C 0.76264(12) -0.08729(10) 0.53767(12) 0.0233(3) Uani 1 1 d .
C17 C 0.86034(12) -0.13767(11) 0.49830(13) 0.0363(4) Uani 1 1 d .
H17A H 0.8841 -0.1904 0.5526 0.054 Uiso 1 1 calc R
H17B H 0.9150 -0.0849 0.4910 0.054 Uiso 1 1 calc R
H17C H 0.8459 -0.1707 0.4255 0.054 Uiso 1 1 calc R
C18 C 0.93422(11) 0.06564(10) 0.70503(12) 0.0222(3) Uani 1 1 d .
C19 C 1.01099(10) 0.03093(10) 0.79206(11) 0.0201(3) Uani 1 1 d .
C20 C 1.09808(11) 0.08092(10) 0.83594(12) 0.0260(4) Uani 1 1 d .
H20 H 1.1181 0.1475 0.8096 0.031 Uiso 1 1 calc R
C21 C 1.15552(11) 0.03070(11) 0.92006(12) 0.0277(4) Uani 1 1 d .
H21 H 1.2156 0.0637 0.9528 0.033 Uiso 1 1 calc R
C22 C 1.12685(11) -0.06688(10) 0.95727(12) 0.0258(4) Uani 1 1 d .
H22 H 1.1671 -0.0993 1.0158 0.031 Uiso 1 1 calc R
C23 C 1.04060(11) -0.11796(10) 0.91069(12) 0.0223(3) Uani 1 1 d .
H23 H 1.0216 -0.1855 0.9349 0.027 Uiso 1 1 calc R
C24 C 0.98356(11) -0.06718(9) 0.82816(12) 0.0199(3) Uani 1 1 d .
C25 C 0.88893(11) -0.10120(10) 0.76390(11) 0.0202(3) Uani 1 1 d .
N1 N 0.77529(9) -0.01425(8) 0.62295(9) 0.0200(3) Uani 1 1 d .
N2 N 0.86572(8) -0.01805(8) 0.68974(9) 0.0206(3) Uani 1 1 d .
O1 O 0.71292(8) -0.00825(7) 0.84835(8) 0.0315(3) Uani 1 1 d .
O2 O 0.54323(7) 0.15049(7) 0.61058(8) 0.0230(2) Uani 1 1 d .
O3 O 0.67697(8) -0.10433(7) 0.49646(8) 0.0300(3) Uani 1 1 d .
O4 O 0.84140(8) -0.18185(7) 0.76498(8) 0.0268(2) Uani 1 1 d .
O5 O 0.92668(8) 0.14726(7) 0.65592(8) 0.0312(3) Uani 1 1 d .

loop_
_atom_site_aniso_label
_atom_site_aniso_U_11
_atom_site_aniso_U_22
_atom_site_aniso_U_33
_atom_site_aniso_U_23
_atom_site_aniso_U_13
_atom_site_aniso_U_12
C1 0.0191(8) 0.0208(7) 0.0241(8) -0.0005(6) -0.0009(7) -0.0023(6)
C2 0.0175(8) 0.0204(7) 0.0231(8) -0.0018(6) 0.0021(7) -0.0022(6)
C3 0.0252(9) 0.0288(8) 0.0205(8) -0.0008(6) -0.0003(7) -0.0014(7)
C4 0.0276(9) 0.0323(8) 0.0246(9) -0.0057(7) 0.0073(8) -0.0005(7)
C5 0.0187(9) 0.0292(8) 0.0355(10) -0.0064(7) 0.0053(8) 0.0010(7)
C6 0.0188(8) 0.0247(7) 0.0283(9) -0.0019(6) -0.0006(7) 0.0010(6)
C7 0.0190(8) 0.0213(7) 0.0214(8) -0.0026(6) 0.0036(7) -0.0022(6)
C8 0.0151(8) 0.0217(7) 0.0241(8) -0.0019(6) 0.0026(7) -0.0007(6)
C9 0.0146(8) 0.0191(7) 0.0216(8) -0.0012(6) 0.0001(6) 0.0000(6)
C10 0.0222(8) 0.0206(7) 0.0219(8) 0.0024(6) 0.0040(7) 0.0054(6)
C11 0.0280(9) 0.0232(7) 0.0260(9) 0.0026(6) 0.0015(7) 0.0023(7)
C12 0.0454(11) 0.0283(8) 0.0239(9) 0.0008(7) -0.0012(8) 0.0094(8)
C13 0.0496(12) 0.0388(9) 0.0245(10) 0.0093(7) 0.0145(9) 0.0189(9)
C14 0.0313(10) 0.0444(9) 0.0401(11) 0.0142(8) 0.0160(9) 0.0090(8)
C15 0.0251(9) 0.0350(8) 0.0321(10) 0.0085(7) 0.0040(8) 0.0050(7)
C16 0.0268(9) 0.0221(7) 0.0213(8) 0.0025(6) 0.0032(7) 0.0008(6)
C17 0.0364(11) 0.0383(9) 0.0346(10) -0.0060(7) 0.0082(8) 0.0095(8)
C18 0.0186(8) 0.0215(7) 0.0268(8) -0.0011(6) 0.0059(7) 0.0006(6)
C19 0.0174(8) 0.0208(7) 0.0225(8) -0.0012(6) 0.0050(7) 0.0007(6)
C20 0.0226(9) 0.0251(7) 0.0306(9) 0.0009(7) 0.0034(7) -0.0035(7)
C21 0.0198(8) 0.0336(8) 0.0296(9) -0.0043(7) -0.0016(7) -0.0033(7)
C22 0.0237(9) 0.0292(8) 0.0244(9) -0.0023(6) -0.0010(7) 0.0067(7)
C23 0.0217(8) 0.0209(7) 0.0244(8) -0.0027(6) 0.0031(7) 0.0025(6)
C24 0.0164(8) 0.0199(7) 0.0235(8) -0.0036(6) 0.0034(7) 0.0022(6)
C25 0.0183(8) 0.0195(7) 0.0232(8) -0.0014(6) 0.0048(7) 0.0034(6)
N1 0.0152(6) 0.0229(6) 0.0219(7) -0.0018(5) -0.0005(5) 0.0014(5)
N2 0.0148(7) 0.0198(6) 0.0269(7) 0.0022(5) -0.0022(6) -0.0001(5)
O1 0.0297(6) 0.0412(6) 0.0236(6) 0.0047(5) -0.0013(5) 0.0108(5)
O2 0.0193(6) 0.0285(5) 0.0213(6) 0.0014(4) 0.0017(5) 0.0044(4)
O3 0.0283(7) 0.0313(5) 0.0300(6) -0.0054(5) -0.0040(5) -0.0033(5)
O4 0.0259(6) 0.0186(5) 0.0356(6) -0.0001(4) -0.0020(5) -0.0034(4)
O5 0.0290(6) 0.0246(5) 0.0397(7) 0.0092(5) -0.0018(5) -0.0039(5)

loop_
_atom_type_symbol
_atom_type_description
_atom_type_scat_dispersion_real
_atom_type_scat_dispersion_imag
_atom_type_scat_source
C C 0.0033 0.0016 'International Tables Vol C Tables 4.2.6.8 and 6.1.1.4'
H H 0.0000 0.0000 'International Tables Vol C Tables 4.2.6.8 and 6.1.1.4'
N N 0.0061 0.0033 'International Tables Vol C Tables 4.2.6.8 and 6.1.1.4'
O O 0.0106 0.0060 'International Tables Vol C Tables 4.2.6.8 and 6.1.1.4'

loop_
_geom_angle_atom_site_label_1
_geom_angle_atom_site_label_2
_geom_angle_atom_site_label_3
_geom_angle
O1 C1 C9 123.25(13)
O1 C1 C2 122.53(13)
C9 C1 C2 114.21(12)
C7 C2 C3 118.32(13)
C7 C2 C1 120.10(13)
C3 C2 C1 121.46(13)
C4 C3 C2 120.52(13)
C3 C4 C5 119.50(14)
C6 C5 C4 121.28(14)
C5 C6 C7 118.30(13)
O2 C7 C2 121.43(12)
O2 C7 C6 116.49(12)
C2 C7 C6 122.05(13)
O2 C8 C9 121.65(13)
O2 C8 C10 110.70(11)
C9 C8 C10 127.59(13)
C8 C9 N1 118.38(12)
C8 C9 C1 121.84(13)
N1 C9 C1 119.73(11)
C11 C10 C15 119.98(13)
C11 C10 C8 119.66(13)
C15 C10 C8 120.35(13)
C10 C11 C12 119.75(15)
C13 C12 C11 120.54(15)
C12 C13 C14 119.93(15)
C13 C14 C15 120.12(16)
C14 C15 C10 119.64(15)
O3 C16 N1 120.17(13)
O3 C16 C17 123.28(13)
N1 C16 C17 116.48(13)
O5 C18 N2 124.67(13)
O5 C18 C19 130.37(13)
N2 C18 C19 104.95(11)
C20 C19 C24 121.24(13)
C20 C19 C18 129.68(12)
C24 C19 C18 109.08(12)
C19 C20 C21 117.48(12)
C20 C21 C22 121.10(13)
C23 C22 C21 121.12(13)
C24 C23 C22 117.37(13)
C23 C24 C19 121.66(13)
C23 C24 C25 129.69(12)
C19 C24 C25 108.65(12)
O4 C25 N2 124.34(13)
O4 C25 C24 130.92(12)
N2 C25 C24 104.63(11)
N2 N1 C16 118.21(11)
N2 N1 C9 117.98(10)
C16 N1 C9 122.01(11)
N1 N2 C18 123.81(10)
N1 N2 C25 122.81(11)
C18 N2 C25 112.59(11)
C8 O2 C7 120.08(10)

loop_
_geom_bond_atom_site_label_1
_geom_bond_atom_site_label_2
_geom_bond_distance
C1 O1 1.2302(15)
C1 C9 1.4483(19)
C1 C2 1.4627(18)
C2 C7 1.3789(18)
C2 C3 1.3973(19)
C3 C4 1.3741(19)
C4 C5 1.3913(19)
C5 C6 1.3688(19)
C6 C7 1.3879(18)
C7 O2 1.3720(16)
C8 O2 1.3522(15)
C8 C9 1.3553(18)
C8 C10 1.4751(19)
C9 N1 1.4279(16)
C10 C11 1.3804(18)
C10 C15 1.3887(19)
C11 C12 1.3813(19)
C12 C13 1.374(2)
C13 C14 1.379(2)
C14 C15 1.386(2)
C16 O3 1.2049(16)
C16 N1 1.3918(17)
C16 C17 1.4978(19)
C18 O5 1.2046(15)
C18 N2 1.3951(16)
C18 C19 1.4743(19)
C19 C20 1.3734(18)
C19 C24 1.3824(17)
C20 C21 1.3843(19)
C21 C22 1.3847(18)
C22 C23 1.3832(18)
C23 C24 1.3716(18)
C24 C25 1.4763(19)
C25 O4 1.2020(14)
C25 N2 1.4137(16)
N1 N2 1.3826(14)

loop_
_cod_related_entry_id
_cod_related_entry_database
_cod_related_entry_code
1 ChemSpider 30652050
